data_1540472
loop_
_publ_author_name
'Xue, peng chong'
'Wang, Panpan'
'Chen, Peng'
'Yao, Boqi'
'Gong, Peng'
'sun, Jiabao'
'zhang, Zhenqi'
'Lu, Ran'

_publ_section_title
;
 Bright persistent luminescence from pure organic molecules through
 moderate intermolecular heavy atom effect
;
_journal_name_full 'Chem. Sci.'
_journal_paper_doi 10.1039/C5SC03739E
_journal_year 2015
_chemical_formula_sum 'C23 H22 Br N O'
_chemical_formula_weight 408.33
_chemical_name_systematic
; 
 ? 
;
_space_group_IT_number 15
_symmetry_cell_setting monoclinic
_symmetry_space_group_name_Hall '-C 2yc'
_symmetry_space_group_name_H-M 'C 1 2/c 1'
_atom_sites_solution_hydrogens geom
_atom_sites_solution_primary direct
_atom_sites_solution_secondary difmap
_audit_block_doi 10.5517/cc1jpz17
_audit_creation_method SHELXL-97
_audit_update_record
;
2015-08-31 deposited with the CCDC.
2015-11-02 downloaded from the CCDC.
;
_cell_angle_alpha 90.00
_cell_angle_beta 102.82(3)
_cell_angle_gamma 90.00
_cell_formula_units_Z 8
_cell_length_a 18.368(4)
_cell_length_b 9.0221(18)
_cell_length_c 23.995(5)
_cell_measurement_reflns_used 9761
_cell_measurement_temperature 293(2)
_cell_measurement_theta_max 55.56
_cell_measurement_theta_min 6.12
_cell_volume 3877.3(15)
_computing_cell_refinement RAPID-AUTO
_computing_data_collection 'RAPID-AUTO (Rigaku Corporation, 1998)'
_computing_data_reduction 'CrystalStructure (Rigaku/MSC and Rigaku Corporation, 2002)'
_computing_molecular_graphics 'ORTEP-II (Johnson, 1976)'
_computing_publication_material SHELXL-97
_computing_structure_refinement 'SHELXL-97 (Sheldrick, 1997)'
_computing_structure_solution 'SHELXS-97 (Sheldrick, 1990)'
_diffrn_ambient_temperature 293(2)
_diffrn_measured_fraction_theta_full 0.996
_diffrn_measured_fraction_theta_max 0.996
_diffrn_measurement_device_type 'Rigaku RAXIS-RAPID'
_diffrn_measurement_method '\w scan'
_diffrn_radiation_monochromator graphite
_diffrn_radiation_source 'fine-focus sealed tube'
_diffrn_radiation_type MoK\a
_diffrn_radiation_wavelength 0.71073
_diffrn_reflns_av_R_equivalents 0.1185
_diffrn_reflns_av_sigmaI/netI 0.0879
_diffrn_reflns_limit_h_max 23
_diffrn_reflns_limit_h_min -23
_diffrn_reflns_limit_k_max 11
_diffrn_reflns_limit_k_min -10
_diffrn_reflns_limit_l_max 30
_diffrn_reflns_limit_l_min -31
_diffrn_reflns_number 18432
_diffrn_reflns_theta_full 27.49
_diffrn_reflns_theta_max 27.49
_diffrn_reflns_theta_min 3.16
_exptl_absorpt_coefficient_mu 2.131
_exptl_crystal_colour colorless
_exptl_crystal_density_diffrn 1.399
_exptl_crystal_density_method 'not measured'
_exptl_crystal_description block
_exptl_crystal_F_000 1680
_exptl_crystal_size_max 0.582
_exptl_crystal_size_mid 0.347
_exptl_crystal_size_min 0.340
_refine_diff_density_max 0.320
_refine_diff_density_min -0.615
_refine_diff_density_rms 0.101
_refine_ls_extinction_method none
_refine_ls_goodness_of_fit_ref 1.003
_refine_ls_hydrogen_treatment mixed
_refine_ls_matrix_type full
_refine_ls_number_parameters 235
_refine_ls_number_reflns 4446
_refine_ls_number_restraints 0
_refine_ls_restrained_S_all 1.003
_refine_ls_R_factor_all 0.1604
_refine_ls_R_factor_gt 0.0589
_refine_ls_shift/su_max 0.001
_refine_ls_shift/su_mean 0.000
_refine_ls_structure_factor_coef Fsqd
_refine_ls_weighting_details 'calc w=1/[\s^2^(Fo^2^)+(0.0439P)^2^+1.9255P] where P=(Fo^2^+2Fc^2^)/3'
_refine_ls_weighting_scheme calc
_refine_ls_wR_factor_gt 0.1008
_refine_ls_wR_factor_ref 0.1257
_reflns_number_gt 2014
_reflns_number_total 4446
_reflns_threshold_expression >2sigma(I)
_cod_data_source_file c5sc03739e4.cif
_cod_data_source_block kac5phylbr
_cod_original_cell_volume 3877.3(13)
_cod_original_sg_symbol_H-M C2/c
_cod_database_code 1540472

loop_
_symmetry_equiv_pos_as_xyz
'x, y, z'
'-x, y, -z+1/2'
'x+1/2, y+1/2, z'
'-x+1/2, y+1/2, -z+1/2'
'-x, -y, -z'
'x, -y, z-1/2'
'-x+1/2, -y+1/2, -z'
'x+1/2, -y+1/2, z-1/2'

loop_
_atom_site_label
_atom_site_type_symbol
_atom_site_fract_x
_atom_site_fract_y
_atom_site_fract_z
_atom_site_U_iso_or_equiv
_atom_site_adp_type
_atom_site_occupancy
_atom_site_symmetry_multiplicity
_atom_site_calc_flag
_atom_site_refinement_flags
Br1 Br 1.05631(3) -0.06860(6) 1.116258(19) 0.0937(2) Uani 1 1 d .
O1 O 0.76237(16) 0.0585(2) 0.95542(10) 0.0668(7) Uani 1 1 d .
N1 N 0.67882(17) 0.2158(3) 0.70882(11) 0.0534(7) Uani 1 1 d .
C6 C 0.6979(2) 0.0796(3) 0.63378(13) 0.0488(8) Uani 1 1 d .
C12 C 0.7550(2) 0.2130(3) 0.71253(13) 0.0499(9) Uani 1 1 d .
C7 C 0.7690(2) 0.1292(3) 0.66638(13) 0.0495(9) Uani 1 1 d .
C1 C 0.6433(2) 0.1345(3) 0.66138(13) 0.0490(8) Uani 1 1 d .
C14 C 0.6191(2) 0.1988(4) 0.79196(15) 0.0633(10) Uani 1 1 d .
H14A H 0.5893 0.2570 0.8126 0.076 Uiso 1 1 calc R
H14B H 0.5879 0.1185 0.7731 0.076 Uiso 1 1 calc R
C15 C 0.6840(2) 0.1328(4) 0.83464(14) 0.0628(10) Uani 1 1 d .
H15A H 0.7127 0.2125 0.8561 0.075 Uiso 1 1 calc R
H15B H 0.7162 0.0812 0.8140 0.075 Uiso 1 1 calc R
C11 C 0.8127(2) 0.2768(4) 0.75260(15) 0.0621(10) Uani 1 1 d .
H11 H 0.8031 0.3323 0.7829 0.075 Uiso 1 1 calc R
C2 C 0.5688(2) 0.1042(4) 0.64133(16) 0.0647(10) Uani 1 1 d .
H2 H 0.5333 0.1396 0.6603 0.078 Uiso 1 1 calc R
C17 C 0.7243(2) -0.0501(4) 0.91583(16) 0.0718(12) Uani 1 1 d .
H17A H 0.7059 -0.1295 0.9362 0.086 Uiso 1 1 calc R
H17B H 0.7582 -0.0921 0.8943 0.086 Uiso 1 1 calc R
C4 C 0.6004(3) -0.0335(4) 0.56438(17) 0.0754(12) Uani 1 1 d .
H4 H 0.5846 -0.0895 0.5314 0.091 Uiso 1 1 calc R
C5 C 0.6751(2) -0.0059(4) 0.58422(15) 0.0629(10) Uani 1 1 d .
H5 H 0.7100 -0.0434 0.5651 0.075 Uiso 1 1 calc R
C23 C 0.8283(2) 0.0196(4) 0.99060(14) 0.0562(10) Uani 1 1 d .
C9 C 0.8990(2) 0.1730(4) 0.70074(19) 0.0713(11) Uani 1 1 d .
H9 H 0.9482 0.1602 0.6976 0.086 Uiso 1 1 calc R
C20 C 0.9643(2) -0.0326(4) 1.06454(15) 0.0644(10) Uani 1 1 d .
C10 C 0.8840(2) 0.2553(4) 0.74594(17) 0.0694(11) Uani 1 1 d .
H10 H 0.9236 0.2969 0.7723 0.083 Uiso 1 1 calc R
C8 C 0.8421(2) 0.1103(4) 0.66078(16) 0.0615(10) Uani 1 1 d .
H8 H 0.8524 0.0561 0.6305 0.074 Uiso 1 1 calc R
C13 C 0.6401(2) 0.2961(4) 0.74659(15) 0.0642(10) Uani 1 1 d .
H13A H 0.5952 0.3406 0.7238 0.077 Uiso 1 1 calc R
H13B H 0.6720 0.3757 0.7651 0.077 Uiso 1 1 calc R
C18 C 0.8645(2) 0.1314(4) 1.02527(15) 0.0618(10) Uani 1 1 d .
H18 H 0.8427 0.2247 1.0238 0.074 Uiso 1 1 calc R
C22 C 0.8608(3) -0.1201(4) 0.99355(17) 0.0702(11) Uani 1 1 d .
H22 H 0.8370 -0.1966 0.9706 0.084 Uiso 1 1 calc R
C19 C 0.9321(2) 0.1069(4) 1.06185(16) 0.0653(11) Uani 1 1 d .
H19 H 0.9563 0.1833 1.0847 0.078 Uiso 1 1 calc R
C3 C 0.5481(2) 0.0208(5) 0.59277(17) 0.0759(12) Uani 1 1 d .
H3 H 0.4978 0.0002 0.5785 0.091 Uiso 1 1 calc R
C16 C 0.6606(2) 0.0255(4) 0.87635(16) 0.0706(11) Uani 1 1 d .
H16A H 0.6318 0.0793 0.8991 0.085 Uiso 1 1 calc R
H16B H 0.6283 -0.0494 0.8548 0.085 Uiso 1 1 calc R
C21 C 0.9283(3) -0.1445(4) 1.03047(18) 0.0736(12) Uani 1 1 d .
H21 H 0.9499 -0.2381 1.0325 0.088 Uiso 1 1 calc R

loop_
_atom_site_aniso_label
_atom_site_aniso_U_11
_atom_site_aniso_U_22
_atom_site_aniso_U_33
_atom_site_aniso_U_23
_atom_site_aniso_U_13
_atom_site_aniso_U_12
Br1 0.0909(4) 0.1158(4) 0.0769(3) 0.0131(3) 0.0240(3) 0.0094(3)
O1 0.097(2) 0.0495(14) 0.0514(14) -0.0120(12) 0.0119(15) -0.0047(14)
N1 0.060(2) 0.0552(17) 0.0453(16) -0.0087(14) 0.0113(15) 0.0146(15)
C6 0.067(3) 0.0411(18) 0.0399(18) 0.0056(15) 0.0147(18) 0.0087(17)
C12 0.060(3) 0.0481(19) 0.0410(19) 0.0058(16) 0.0095(18) 0.0073(18)
C7 0.064(3) 0.0435(18) 0.0441(19) 0.0090(16) 0.0179(19) 0.0077(17)
C1 0.058(3) 0.0440(18) 0.0426(19) -0.0021(16) 0.0067(18) 0.0134(17)
C14 0.066(3) 0.073(2) 0.054(2) -0.0168(19) 0.020(2) 0.001(2)
C15 0.074(3) 0.067(2) 0.050(2) -0.0104(19) 0.019(2) -0.008(2)
C11 0.075(3) 0.059(2) 0.050(2) -0.0005(18) 0.007(2) 0.001(2)
C2 0.060(3) 0.072(2) 0.061(2) -0.010(2) 0.009(2) 0.014(2)
C17 0.111(4) 0.051(2) 0.054(2) -0.0136(19) 0.020(2) -0.019(2)
C4 0.083(4) 0.076(3) 0.063(2) -0.021(2) 0.006(3) 0.006(2)
C5 0.081(3) 0.058(2) 0.053(2) -0.0044(18) 0.023(2) 0.012(2)
C23 0.082(3) 0.050(2) 0.041(2) -0.0046(17) 0.023(2) -0.007(2)
C9 0.060(3) 0.077(3) 0.079(3) 0.018(2) 0.021(2) 0.001(2)
C20 0.082(3) 0.071(3) 0.047(2) 0.005(2) 0.029(2) -0.003(2)
C10 0.063(3) 0.075(3) 0.062(2) 0.013(2) -0.003(2) -0.010(2)
C8 0.068(3) 0.062(2) 0.059(2) 0.0114(19) 0.025(2) 0.007(2)
C13 0.072(3) 0.066(2) 0.056(2) -0.0134(19) 0.017(2) 0.016(2)
C18 0.090(3) 0.048(2) 0.051(2) -0.0044(18) 0.023(2) -0.007(2)
C22 0.109(4) 0.047(2) 0.058(2) -0.0077(18) 0.025(3) -0.007(2)
C19 0.086(3) 0.061(3) 0.054(2) -0.0069(19) 0.027(2) -0.014(2)
C3 0.068(3) 0.084(3) 0.069(3) -0.019(2) 0.000(2) 0.008(2)
C16 0.090(3) 0.069(2) 0.055(2) -0.018(2) 0.020(2) -0.024(2)
C21 0.104(4) 0.060(2) 0.065(3) 0.007(2) 0.036(3) 0.010(2)

loop_
_atom_type_symbol
_atom_type_description
_atom_type_scat_dispersion_real
_atom_type_scat_dispersion_imag
_atom_type_scat_source
C C 0.0033 0.0016 'International Tables Vol C Tables 4.2.6.8 and 6.1.1.4'
H H 0.0000 0.0000 'International Tables Vol C Tables 4.2.6.8 and 6.1.1.4'
N N 0.0061 0.0033 'International Tables Vol C Tables 4.2.6.8 and 6.1.1.4'
O O 0.0106 0.0060 'International Tables Vol C Tables 4.2.6.8 and 6.1.1.4'
Br Br -0.2901 2.4595 'International Tables Vol C Tables 4.2.6.8 and 6.1.1.4'

loop_
_geom_angle_atom_site_label_1
_geom_angle_atom_site_label_2
_geom_angle_atom_site_label_3
_geom_angle
C23 O1 C17 118.1(3)
C12 N1 C1 109.1(3)
C12 N1 C13 126.4(3)
C1 N1 C13 124.4(3)
C5 C6 C1 118.8(3)
C5 C6 C7 134.3(3)
C1 C6 C7 106.9(3)
N1 C12 C11 130.0(3)
N1 C12 C7 108.5(3)
C11 C12 C7 121.5(3)
C8 C7 C12 119.4(4)
C8 C7 C6 133.6(3)
C12 C7 C6 107.0(3)
C2 C1 N1 129.9(3)
C2 C1 C6 121.6(3)
N1 C1 C6 108.5(3)
C15 C14 C13 115.3(3)
C14 C15 C16 113.7(3)
C10 C11 C12 117.6(3)
C3 C2 C1 118.3(4)
O1 C17 C16 107.8(3)
C5 C4 C3 121.0(4)
C4 C5 C6 118.8(3)
O1 C23 C18 115.4(3)
O1 C23 C22 125.4(3)
C18 C23 C22 119.2(4)
C8 C9 C10 120.8(4)
C21 C20 C19 119.8(4)
C21 C20 Br1 120.5(3)
C19 C20 Br1 119.7(3)
C11 C10 C9 121.8(4)
C9 C8 C7 118.9(4)
N1 C13 C14 113.2(3)
C19 C18 C23 121.0(4)
C21 C22 C23 119.7(4)
C18 C19 C20 119.5(4)
C2 C3 C4 121.5(4)
C17 C16 C15 114.3(3)
C22 C21 C20 120.8(4)

loop_
_geom_bond_atom_site_label_1
_geom_bond_atom_site_label_2
_geom_bond_distance
Br1 C20 1.890(4)
O1 C23 1.360(4)
O1 C17 1.433(4)
N1 C12 1.383(4)
N1 C1 1.389(4)
N1 C13 1.462(4)
C6 C5 1.402(5)
C6 C1 1.409(4)
C6 C7 1.436(5)
C12 C11 1.388(5)
C12 C7 1.410(4)
C7 C8 1.389(5)
C1 C2 1.374(5)
C14 C15 1.510(5)
C14 C13 1.514(5)
C15 C16 1.521(5)
C11 C10 1.370(5)
C2 C3 1.368(5)
C17 C16 1.497(5)
C4 C5 1.372(5)
C4 C3 1.385(5)
C23 C18 1.381(5)
C23 C22 1.390(5)
C9 C8 1.374(5)
C9 C10 1.392(5)
C20 C21 1.373(5)
C20 C19 1.385(5)
C18 C19 1.370(5)
C22 C21 1.372(5)
